data_1505905
loop_
_publ_author_name
'Sessler, Jonathan L.'
'Pantos, G. Dan'
'Gale, Philip A.'
'Light, Mark E.'

_publ_section_title
;
 Synthesis and anion binding properties of
 N,N'-bispyrrol-2-yl-2,5-diamidopyrrole.
;
_journal_issue 8
_journal_name_full 'Organic letters'
_journal_page_first 1593
_journal_page_last 1596
_journal_paper_doi 10.1021/ol060193g
_journal_volume 8
_journal_year 2006
_chemical_compound_source 'Dan Pantos'
_chemical_formula_sum 'C39.5 H40 N5 O10.5'
_chemical_formula_weight 752.77
_chemical_name_systematic
;
 ?
;
_space_group_IT_number 2
_symmetry_cell_setting triclinic
_symmetry_space_group_name_Hall '-P 1'
_symmetry_space_group_name_H-M 'P -1'
_atom_sites_solution_hydrogens geom
_atom_sites_solution_primary direct
_atom_sites_solution_secondary difmap
_audit_creation_method SHELXL-97
_cell_angle_alpha 102.14(2)
_cell_angle_beta 105.57(2)
_cell_angle_gamma 95.79(2)
_cell_formula_units_Z 2
_cell_length_a 9.8674(16)
_cell_length_b 11.449(3)
_cell_length_c 17.359(6)
_cell_measurement_reflns_used 7355
_cell_measurement_temperature 120(2)
_cell_measurement_theta_max 27.48
_cell_measurement_theta_min 2.91
_cell_volume 1820.9(9)
_computing_cell_refinement 'DENZO (Otwinowski & Minor, 1997) & COLLECT (Hooft, R.W.W., 1998)'
_computing_data_collection 'COLLECT (Hooft, R.W.W., 1998)'
_computing_data_reduction 'DENZO (Otwinowski & Minor, 1997) & COLLECT (Hooft, R.W.W., 1998)'
_computing_molecular_graphics 'CAMERON (Watkin, et al., 1993)'
_computing_publication_material 'WINGX (Farrugia, 1998)'
_computing_structure_refinement 'SHELXL-97 (Sheldrick, 1997)'
_computing_structure_solution 'SHELXS-97 (Sheldrick, 1997)'
_diffrn_ambient_temperature 120(2)
_diffrn_detector_area_resol_mean 9.091
_diffrn_measured_fraction_theta_full 0.989
_diffrn_measured_fraction_theta_max 0.989
_diffrn_measurement_device_type 'Bruker-Nonius CCD camera on \k-goniostat'
_diffrn_measurement_method '\f & \w scans to fill the asymmetric unit'
_diffrn_radiation_monochromator graphite
_diffrn_radiation_source 'Bruker Nonius FR591 Rotating Anode'
_diffrn_radiation_type MoK\a
_diffrn_radiation_wavelength 0.71073
_diffrn_reflns_av_R_equivalents 0.0753
_diffrn_reflns_av_sigmaI/netI 0.1174
_diffrn_reflns_limit_h_max 12
_diffrn_reflns_limit_h_min -12
_diffrn_reflns_limit_k_max 14
_diffrn_reflns_limit_k_min -14
_diffrn_reflns_limit_l_max 22
_diffrn_reflns_limit_l_min -22
_diffrn_reflns_number 25281
_diffrn_reflns_theta_full 27.48
_diffrn_reflns_theta_max 27.48
_diffrn_reflns_theta_min 2.97
_diffrn_standards_number 0
_exptl_absorpt_coefficient_mu 0.101
_exptl_absorpt_correction_T_max 0.9900
_exptl_absorpt_correction_T_min 0.9608
_exptl_absorpt_correction_type multi-scan
_exptl_absorpt_process_details
;
SADABS V2.10 (Sheldrick, G.M., 2003)
;
_exptl_crystal_colour 'Pale Yellow'
_exptl_crystal_density_diffrn 1.373
_exptl_crystal_density_method 'not measured'
_exptl_crystal_description Prism
_exptl_crystal_F_000 792
_exptl_crystal_size_max 0.4
_exptl_crystal_size_mid 0.1
_exptl_crystal_size_min 0.1
_refine_diff_density_max 1.132
_refine_diff_density_min -1.101
_refine_diff_density_rms 0.078
_refine_ls_extinction_method none
_refine_ls_goodness_of_fit_ref 1.039
_refine_ls_hydrogen_treatment constr
_refine_ls_matrix_type full
_refine_ls_number_parameters 498
_refine_ls_number_reflns 8258
_refine_ls_number_restraints 30
_refine_ls_restrained_S_all 1.037
_refine_ls_R_factor_all 0.1674
_refine_ls_R_factor_gt 0.0771
_refine_ls_shift/su_max 0.023
_refine_ls_shift/su_mean 0.001
_refine_ls_structure_factor_coef Fsqd
_refine_ls_weighting_details 'calc w=1/[\s^2^(Fo^2^)+(0.1050P)^2^+0.7854P] where P=(Fo^2^+2Fc^2^)/3'
_refine_ls_weighting_scheme calc
_refine_ls_wR_factor_gt 0.1817
_refine_ls_wR_factor_ref 0.2240
_reflns_number_gt 4213
_reflns_number_total 8258
_reflns_threshold_expression >2sigma(I)
_cod_data_source_file ol060193gsi20060123_125039.cif
_cod_data_source_block 2005sot0609
_cod_depositor_comments
;
The following automatic conversions were performed:

'_symmetry_cell_setting' value 'Triclinic' changed to 'triclinic'
according to /home/saulius/struct/CIF-dictionaries/cif_core.dic
dictionary named 'cif_core.dic' version 2.4.1 from 2010-06-29.

Automatic conversion script
Id: cif_fix_values 1715 2011-07-08 13:25:40Z adriana 
;
_cod_original_cell_volume 1820.9(8)
_cod_original_sg_symbol_H-M P-1
_cod_original_formula_sum 'C39.50 H40 N5 O10.50'
_cod_database_code 1505905

loop_
_symmetry_equiv_pos_as_xyz
'x, y, z'
'-x, -y, -z'

loop_
_atom_site_label
_atom_site_type_symbol
_atom_site_fract_x
_atom_site_fract_y
_atom_site_fract_z
_atom_site_U_iso_or_equiv
_atom_site_adp_type
_atom_site_occupancy
_atom_site_symmetry_multiplicity
_atom_site_calc_flag
_atom_site_refinement_flags
C39 C 0.4001(6) 0.4398(5) 0.4372(3) 0.0775(13) Uani 1 1 d U
H39A H 0.3272 0.4000 0.4562 0.116 Uiso 1 1 calc R
H39B H 0.4658 0.3840 0.4265 0.116 Uiso 1 1 calc R
H39C H 0.3542 0.4627 0.3863 0.116 Uiso 1 1 calc R
O11 O 0.4225(8) 0.6348(7) 0.5014(4) 0.0775(13) Uani 0.50 1 d PU
C40 C 0.4728(13) 0.5390(10) 0.4952(7) 0.0775(13) Uani 0.50 1 d PU
C1 C -0.9454(5) 1.3043(5) 0.2608(4) 0.091(2) Uani 1 1 d U
H1A H -0.8804 1.3708 0.3043 0.136 Uiso 1 1 calc R
H1B H -1.0423 1.3234 0.2484 0.136 Uiso 1 1 calc R
H1C H -0.9145 1.2938 0.2110 0.136 Uiso 1 1 calc R
C2 C -0.9440(4) 1.1946(4) 0.2883(3) 0.0492(11) Uani 1 1 d U
H2A H -1.0115 1.1282 0.2446 0.059 Uiso 1 1 calc R
H2B H -0.9771 1.2053 0.3379 0.059 Uiso 1 1 calc R
C3 C -0.7609(4) 1.1014(4) 0.2476(2) 0.0374(9) Uani 1 1 d .
C4 C -0.8399(4) 0.9070(4) -0.0308(3) 0.0546(12) Uani 1 1 d .
H4A H -0.8818 0.8427 -0.0106 0.082 Uiso 1 1 calc R
H4B H -0.8594 0.8800 -0.0908 0.082 Uiso 1 1 calc R
H4C H -0.8817 0.9799 -0.0176 0.082 Uiso 1 1 calc R
C5 C -0.6813(4) 0.9350(4) 0.0098(2) 0.0390(9) Uani 1 1 d .
H5A H -0.6380 0.8613 -0.0012 0.047 Uiso 1 1 calc R
H5B H -0.6368 0.9977 -0.0115 0.047 Uiso 1 1 calc R
C6 C -0.5349(3) 0.9760(3) 0.1487(2) 0.0254(8) Uani 1 1 d .
C7 C -0.5427(3) 1.1082(3) 0.3597(2) 0.0257(8) Uani 1 1 d .
H7 H -0.5769 1.1490 0.4025 0.031 Uiso 1 1 calc R
C8 C -0.6151(3) 1.0784(3) 0.2779(2) 0.0248(7) Uani 1 1 d .
C9 C -0.5227(3) 1.0203(3) 0.2352(2) 0.0247(7) Uani 1 1 d .
C10 C -0.4008(3) 1.0175(3) 0.29705(19) 0.0222(7) Uani 1 1 d .
C11 C -0.1651(3) 0.9658(3) 0.3495(2) 0.0225(7) Uani 1 1 d .
C12 C -0.0616(3) 0.8954(3) 0.32400(19) 0.0200(7) Uani 1 1 d .
C13 C -0.0629(3) 0.8177(3) 0.25047(19) 0.0214(7) Uani 1 1 d .
C14 C 0.0717(3) 0.7817(3) 0.26238(19) 0.0214(7) Uani 1 1 d .
C15 C 0.1524(3) 0.8377(3) 0.3428(2) 0.0223(7) Uani 1 1 d .
C16 C 0.3004(3) 0.8408(3) 0.38946(19) 0.0212(7) Uani 1 1 d .
C17 C -0.1810(3) 0.7718(3) 0.17225(19) 0.0232(7) Uani 1 1 d .
C18 C -0.2988(3) 0.6913(3) 0.1696(2) 0.0323(8) Uani 1 1 d .
H18 H -0.3051 0.6685 0.2183 0.039 Uiso 1 1 calc R
C19 C -0.4062(4) 0.6445(4) 0.0964(2) 0.0400(10) Uani 1 1 d .
H19 H -0.4869 0.5903 0.0951 0.048 Uiso 1 1 calc R
C20 C -0.3975(4) 0.6756(4) 0.0250(2) 0.0399(10) Uani 1 1 d .
H20 H -0.4717 0.6431 -0.0253 0.048 Uiso 1 1 calc R
C21 C -0.2802(4) 0.7544(3) 0.0273(2) 0.0348(9) Uani 1 1 d .
H21 H -0.2735 0.7757 -0.0217 0.042 Uiso 1 1 calc R
C22 C -0.1723(4) 0.8027(3) 0.1007(2) 0.0286(8) Uani 1 1 d .
H22 H -0.0920 0.8571 0.1018 0.034 Uiso 1 1 calc R
C23 C 0.1109(3) 0.6960(3) 0.19769(19) 0.0233(7) Uani 1 1 d .
C24 C 0.0559(4) 0.5737(3) 0.1779(2) 0.0320(8) Uani 1 1 d .
H24 H -0.0020 0.5442 0.2077 0.038 Uiso 1 1 calc R
C25 C 0.0852(4) 0.4946(4) 0.1148(2) 0.0412(10) Uani 1 1 d .
H25 H 0.0470 0.4108 0.1010 0.049 Uiso 1 1 calc R
C26 C 0.1698(4) 0.5372(4) 0.0718(2) 0.0433(10) Uani 1 1 d .
H26 H 0.1912 0.4825 0.0290 0.052 Uiso 1 1 calc R
C27 C 0.2229(4) 0.6576(4) 0.0904(2) 0.0410(10) Uani 1 1 d .
H27 H 0.2802 0.6865 0.0601 0.049 Uiso 1 1 calc R
C28 C 0.1941(4) 0.7382(3) 0.1531(2) 0.0325(8) Uani 1 1 d .
H28 H 0.2311 0.8221 0.1655 0.039 Uiso 1 1 calc R
C29 C 0.5155(3) 0.7536(3) 0.38582(19) 0.0217(7) Uani 1 1 d .
C30 C 0.5866(3) 0.6643(3) 0.35740(19) 0.0227(7) Uani 1 1 d .
C31 C 0.7305(3) 0.6946(3) 0.41167(19) 0.0225(7) Uani 1 1 d .
C32 C 0.7366(3) 0.7986(3) 0.4688(2) 0.0258(8) Uani 1 1 d .
H32 H 0.8187 0.8394 0.5131 0.031 Uiso 1 1 calc R
C33 C 0.6269(4) 0.2993(4) 0.1898(2) 0.0460(10) Uani 1 1 d .
H33A H 0.6876 0.3540 0.1716 0.069 Uiso 1 1 calc R
H33B H 0.5818 0.2272 0.1446 0.069 Uiso 1 1 calc R
H33C H 0.6851 0.2749 0.2372 0.069 Uiso 1 1 calc R
C34 C 0.5150(4) 0.3624(3) 0.2141(2) 0.0368(9) Uani 1 1 d .
H34A H 0.4535 0.3853 0.1662 0.044 Uiso 1 1 calc R
H34B H 0.4545 0.3088 0.2341 0.044 Uiso 1 1 calc R
C35 C 0.5101(3) 0.5578(3) 0.2917(2) 0.0268(8) Uani 1 1 d .
C36 C 1.1729(4) 0.6632(4) 0.5787(2) 0.0423(10) Uani 1 1 d .
H36A H 1.1761 0.7487 0.6043 0.063 Uiso 1 1 calc R
H36B H 1.2703 0.6468 0.5851 0.063 Uiso 1 1 calc R
H36C H 1.1248 0.6121 0.6054 0.063 Uiso 1 1 calc R
C37 C 1.0925(3) 0.6358(3) 0.4886(2) 0.0356(9) Uani 1 1 d .
H37A H 1.1410 0.6859 0.4606 0.043 Uiso 1 1 calc R
H37B H 1.0871 0.5493 0.4621 0.043 Uiso 1 1 calc R
C38 C 0.8592(3) 0.6424(3) 0.4068(2) 0.0246(7) Uani 1 1 d .
N1 N -0.4143(3) 1.0710(2) 0.37121(16) 0.0244(6) Uani 1 1 d .
H1 H -0.3500 1.0801 0.4192 0.029 Uiso 1 1 calc R
N2 N -0.2830(3) 0.9671(2) 0.28785(16) 0.0244(6) Uani 1 1 d .
H2 H -0.2846 0.9325 0.2372 0.029 Uiso 1 1 calc R
N3 N 0.0703(3) 0.9060(2) 0.37974(16) 0.0220(6) Uani 1 1 d .
H3 H 0.0976 0.9497 0.4311 0.026 Uiso 1 1 calc R
N4 N 0.3734(3) 0.7635(2) 0.35348(16) 0.0259(7) Uani 1 1 d .
H4 H 0.3264 0.7148 0.3050 0.031 Uiso 1 1 calc R
N5 N 0.6066(3) 0.8349(2) 0.45248(16) 0.0245(6) Uani 1 1 d .
H5 H 0.5855 0.9003 0.4806 0.029 Uiso 1 1 calc R
O1 O -0.8036(3) 1.1607(3) 0.30765(16) 0.0513(8) Uani 1 1 d .
O2 O -0.8424(4) 1.0646(5) 0.1818(2) 0.130(2) Uani 1 1 d .
O3 O -0.6600(2) 0.9787(2) 0.09784(13) 0.0345(6) Uani 1 1 d .
O4 O -0.4377(3) 0.9403(3) 0.12544(15) 0.0453(7) Uani 1 1 d .
O5 O -0.1438(2) 1.0218(2) 0.42191(13) 0.0257(5) Uani 1 1 d .
O6 O 0.3562(2) 0.9117(2) 0.45841(13) 0.0247(5) Uani 1 1 d .
O7 O 0.3864(3) 0.5484(2) 0.25251(16) 0.0443(7) Uani 1 1 d .
O8 O 0.5876(2) 0.4703(2) 0.27953(14) 0.0308(6) Uani 1 1 d .
O9 O 0.8836(2) 0.5920(2) 0.34490(15) 0.0328(6) Uani 1 1 d .
O10 O 0.9517(2) 0.6635(2) 0.48295(14) 0.0309(6) Uani 1 1 d .

loop_
_atom_site_aniso_label
_atom_site_aniso_U_11
_atom_site_aniso_U_22
_atom_site_aniso_U_33
_atom_site_aniso_U_23
_atom_site_aniso_U_13
_atom_site_aniso_U_12
C39 0.090(3) 0.078(3) 0.060(3) 0.026(2) 0.021(2) -0.025(2)
O11 0.090(3) 0.078(3) 0.060(3) 0.026(2) 0.021(2) -0.025(2)
C40 0.090(3) 0.078(3) 0.060(3) 0.026(2) 0.021(2) -0.025(2)
C1 0.050(3) 0.067(4) 0.166(6) 0.043(4) 0.033(3) 0.029(3)
C2 0.039(2) 0.070(3) 0.052(3) 0.022(2) 0.021(2) 0.033(2)
C3 0.031(2) 0.052(3) 0.026(2) 0.0017(18) 0.0041(17) 0.0197(18)
C4 0.044(2) 0.076(3) 0.033(2) 0.014(2) -0.0055(19) 0.006(2)
C5 0.041(2) 0.053(3) 0.019(2) 0.0051(18) 0.0036(16) 0.0131(19)
C6 0.0220(17) 0.0287(19) 0.0260(19) 0.0064(15) 0.0058(15) 0.0108(15)
C7 0.0245(17) 0.0286(19) 0.0268(19) 0.0054(15) 0.0107(14) 0.0113(15)
C8 0.0216(16) 0.0269(19) 0.0248(19) 0.0045(15) 0.0062(14) 0.0058(14)
C9 0.0208(16) 0.031(2) 0.0224(18) 0.0056(15) 0.0059(14) 0.0065(14)
C10 0.0174(16) 0.0261(19) 0.0218(18) 0.0045(14) 0.0040(13) 0.0051(13)
C11 0.0174(16) 0.0243(18) 0.027(2) 0.0075(15) 0.0076(14) 0.0020(13)
C12 0.0147(15) 0.0223(18) 0.0200(17) 0.0041(14) 0.0017(13) 0.0022(13)
C13 0.0182(15) 0.0247(18) 0.0201(17) 0.0057(14) 0.0046(13) 0.0011(13)
C14 0.0161(15) 0.0245(18) 0.0224(18) 0.0065(14) 0.0037(13) 0.0012(13)
C15 0.0188(16) 0.0240(18) 0.0231(18) 0.0055(14) 0.0040(13) 0.0057(13)
C16 0.0227(16) 0.0190(17) 0.0196(18) 0.0027(14) 0.0039(14) 0.0032(13)
C17 0.0191(16) 0.0281(19) 0.0210(18) 0.0030(15) 0.0049(13) 0.0063(14)
C18 0.0270(18) 0.038(2) 0.026(2) 0.0065(17) 0.0009(15) 0.0039(16)
C19 0.0277(19) 0.040(2) 0.040(2) -0.0004(19) 0.0006(17) 0.0000(17)
C20 0.034(2) 0.045(3) 0.026(2) -0.0050(18) -0.0062(16) 0.0116(18)
C21 0.038(2) 0.045(2) 0.0184(19) 0.0027(17) 0.0031(16) 0.0175(19)
C22 0.0276(18) 0.034(2) 0.0249(19) 0.0057(16) 0.0080(15) 0.0123(15)
C23 0.0180(16) 0.031(2) 0.0164(17) 0.0017(15) 0.0000(13) 0.0066(14)
C24 0.0292(19) 0.030(2) 0.032(2) 0.0008(16) 0.0081(16) 0.0034(16)
C25 0.039(2) 0.030(2) 0.040(2) -0.0098(18) 0.0027(18) 0.0046(17)
C26 0.044(2) 0.053(3) 0.027(2) -0.0030(19) 0.0031(18) 0.025(2)
C27 0.043(2) 0.056(3) 0.035(2) 0.014(2) 0.0218(18) 0.023(2)
C28 0.0275(18) 0.039(2) 0.034(2) 0.0081(17) 0.0124(16) 0.0093(16)
C29 0.0202(16) 0.0258(19) 0.0171(17) 0.0039(14) 0.0040(13) 0.0019(14)
C30 0.0219(16) 0.0287(19) 0.0182(17) 0.0043(14) 0.0068(13) 0.0088(14)
C31 0.0212(16) 0.0251(19) 0.0215(18) 0.0055(15) 0.0066(13) 0.0059(14)
C32 0.0213(17) 0.030(2) 0.0242(19) 0.0063(16) 0.0037(14) 0.0068(14)
C33 0.055(3) 0.040(2) 0.041(2) 0.0008(19) 0.014(2) 0.021(2)
C34 0.043(2) 0.030(2) 0.031(2) -0.0047(17) 0.0097(17) 0.0033(17)
C35 0.0281(19) 0.030(2) 0.0236(19) 0.0053(15) 0.0075(15) 0.0115(15)
C36 0.0253(19) 0.042(2) 0.052(3) 0.008(2) -0.0010(18) 0.0107(17)
C37 0.0214(17) 0.041(2) 0.052(3) 0.0223(19) 0.0115(17) 0.0128(16)
C38 0.0231(17) 0.0241(19) 0.029(2) 0.0108(16) 0.0078(15) 0.0052(14)
N1 0.0238(14) 0.0315(17) 0.0168(15) 0.0040(12) 0.0040(11) 0.0094(12)
N2 0.0192(14) 0.0349(17) 0.0178(15) 0.0025(12) 0.0045(11) 0.0099(12)
N3 0.0182(13) 0.0266(16) 0.0182(14) 0.0011(12) 0.0032(11) 0.0054(11)
N4 0.0196(14) 0.0305(17) 0.0217(15) -0.0020(13) 0.0014(11) 0.0088(12)
N5 0.0207(14) 0.0280(16) 0.0224(15) 0.0011(13) 0.0050(12) 0.0078(12)
O1 0.0400(15) 0.087(2) 0.0395(17) 0.0210(15) 0.0168(13) 0.0415(15)
O2 0.070(2) 0.242(6) 0.043(2) -0.035(3) -0.0130(19) 0.103(3)
O3 0.0262(12) 0.0581(18) 0.0196(13) 0.0096(12) 0.0044(10) 0.0159(12)
O4 0.0361(15) 0.079(2) 0.0229(14) 0.0082(13) 0.0080(11) 0.0317(14)
O5 0.0236(12) 0.0276(13) 0.0220(13) 0.0012(10) 0.0034(9) 0.0065(10)
O6 0.0198(11) 0.0288(13) 0.0203(13) -0.0002(11) 0.0019(9) 0.0050(10)
O7 0.0309(14) 0.0418(17) 0.0411(16) -0.0112(13) -0.0078(12) 0.0155(12)
O8 0.0312(13) 0.0261(14) 0.0311(14) 0.0004(11) 0.0055(11) 0.0113(11)
O9 0.0309(13) 0.0412(15) 0.0327(15) 0.0104(12) 0.0154(11) 0.0156(11)
O10 0.0207(12) 0.0367(15) 0.0342(15) 0.0103(11) 0.0038(10) 0.0094(10)

loop_
_atom_type_symbol
_atom_type_description
_atom_type_scat_dispersion_real
_atom_type_scat_dispersion_imag
_atom_type_scat_source
C C 0.0033 0.0016 'International Tables Vol C Tables 4.2.6.8 and 6.1.1.4'
H H 0.0000 0.0000 'International Tables Vol C Tables 4.2.6.8 and 6.1.1.4'
N N 0.0061 0.0033 'International Tables Vol C Tables 4.2.6.8 and 6.1.1.4'
O O 0.0106 0.0060 'International Tables Vol C Tables 4.2.6.8 and 6.1.1.4'

loop_
_geom_angle_atom_site_label_1
_geom_angle_atom_site_label_2
_geom_angle_atom_site_label_3
_geom_angle
_geom_angle_site_symmetry_3
O11 C40 C39 120.0(11) .
O11 C40 C39 106.8(10) 2_666
C39 C40 C39 132.9(9) 2_666
C1 C2 O1 112.4(4) .
O2 C3 O1 119.3(3) .
O2 C3 C8 128.7(3) .
O1 C3 C8 111.6(3) .
O3 C5 C4 106.5(3) .
O4 C6 O3 123.2(3) .
O4 C6 C9 122.6(3) .
O3 C6 C9 114.2(3) .
N1 C7 C8 109.7(3) .
C7 C8 C9 106.7(3) .
C7 C8 C3 121.8(3) .
C9 C8 C3 131.5(3) .
C10 C9 C6 121.6(3) .
C10 C9 C8 105.1(3) .
C6 C9 C8 133.1(3) .
N1 C10 N2 123.3(3) .
N1 C10 C9 109.3(3) .
N2 C10 C9 127.4(3) .
O5 C11 N2 122.9(3) .
O5 C11 C12 121.8(3) .
N2 C11 C12 115.2(3) .
N3 C12 C13 107.7(3) .
N3 C12 C11 118.5(3) .
C13 C12 C11 133.8(3) .
C12 C13 C14 107.5(3) .
C12 C13 C17 129.4(3) .
C14 C13 C17 123.0(3) .
C15 C14 C13 107.3(3) .
C15 C14 C23 129.1(3) .
C13 C14 C23 123.6(3) .
N3 C15 C14 108.2(3) .
N3 C15 C16 118.7(3) .
C14 C15 C16 133.0(3) .
O6 C16 N4 122.0(3) .
O6 C16 C15 121.4(3) .
N4 C16 C15 116.6(3) .
C22 C17 C18 119.3(3) .
C22 C17 C13 120.9(3) .
C18 C17 C13 119.7(3) .
C19 C18 C17 120.1(4) .
C18 C19 C20 120.5(4) .
C21 C20 C19 119.5(3) .
C20 C21 C22 120.4(4) .
C17 C22 C21 120.2(3) .
C24 C23 C28 119.4(3) .
C24 C23 C14 119.7(3) .
C28 C23 C14 120.8(3) .
C25 C24 C23 120.0(3) .
C26 C25 C24 120.0(4) .
C27 C26 C25 120.1(3) .
C26 C27 C28 120.7(4) .
C27 C28 C23 119.7(4) .
N5 C29 C30 109.4(3) .
N5 C29 N4 123.2(3) .
C30 C29 N4 127.4(3) .
C29 C30 C31 106.0(3) .
C29 C30 C35 120.9(3) .
C31 C30 C35 132.6(3) .
C32 C31 C30 106.6(3) .
C32 C31 C38 121.8(3) .
C30 C31 C38 131.1(3) .
C31 C32 N5 109.4(3) .
O8 C34 C33 107.2(3) .
O7 C35 O8 122.8(3) .
O7 C35 C30 123.0(3) .
O8 C35 C30 114.2(3) .
O10 C37 C36 107.0(3) .
O9 C38 O10 123.7(3) .
O9 C38 C31 126.5(3) .
O10 C38 C31 109.7(3) .
C10 N1 C7 109.0(3) .
C11 N2 C10 126.1(3) .
C15 N3 C12 109.3(3) .
C16 N4 C29 126.2(3) .
C29 N5 C32 108.6(3) .
C3 O1 C2 119.0(3) .
C6 O3 C5 117.7(2) .
C35 O8 C34 115.9(3) .
C38 O10 C37 117.1(3) .

loop_
_geom_bond_atom_site_label_1
_geom_bond_atom_site_label_2
_geom_bond_distance
_geom_bond_site_symmetry_2
C39 C40 1.336(13) .
O11 C40 1.245(12) .
C40 C39 1.427(13) 2_666
C1 C2 1.434(6) .
C2 O1 1.448(4) .
C3 O2 1.169(5) .
C3 O1 1.312(4) .
C3 C8 1.464(5) .
C4 C5 1.503(5) .
C5 O3 1.454(4) .
C6 O4 1.211(4) .
C6 O3 1.319(4) .
C6 C9 1.447(5) .
C7 N1 1.355(4) .
C7 C8 1.359(5) .
C8 C9 1.450(4) .
C9 C10 1.389(4) .
C10 N1 1.351(4) .
C10 N2 1.381(4) .
C11 O5 1.235(4) .
C11 N2 1.357(4) .
C11 C12 1.466(4) .
C12 N3 1.373(4) .
C12 C13 1.390(4) .
C13 C14 1.406(4) .
C13 C17 1.485(4) .
C14 C15 1.384(4) .
C14 C23 1.490(4) .
C15 N3 1.369(4) .
C15 C16 1.461(4) .
C16 O6 1.242(4) .
C16 N4 1.353(4) .
C17 C22 1.383(5) .
C17 C18 1.393(5) .
C18 C19 1.379(5) .
C19 C20 1.381(5) .
C20 C21 1.380(5) .
C21 C22 1.385(5) .
C23 C24 1.384(5) .
C23 C28 1.387(5) .
C24 C25 1.382(5) .
C25 C26 1.378(6) .
C26 C27 1.362(6) .
C27 C28 1.382(5) .
C29 N5 1.354(4) .
C29 C30 1.379(4) .
C29 N4 1.390(4) .
C30 C31 1.438(4) .
C30 C35 1.457(5) .
C31 C32 1.364(4) .
C31 C38 1.473(4) .
C32 N5 1.364(4) .
C33 C34 1.483(5) .
C34 O8 1.458(4) .
C35 O7 1.209(4) .
C35 O8 1.336(4) .
C36 C37 1.500(5) .
C37 O10 1.439(4) .
C38 O9 1.205(4) .
C38 O10 1.346(4) .

loop_
_geom_hbond_atom_site_label_D
_geom_hbond_atom_site_label_H
_geom_hbond_atom_site_label_A
_geom_hbond_distance_DH
_geom_hbond_distance_HA
_geom_hbond_distance_DA
_geom_hbond_angle_DHA
_geom_hbond_site_symmetry_A
N1 H1 O5 0.88 2.20 2.732(3) 118.9 .
N2 H2 O4 0.88 2.14 2.757(4) 126.6 .
N4 H4 O7 0.88 2.14 2.742(4) 124.7 .
N5 H5 O6 0.88 2.21 2.725(3) 116.8 .
N1 H1 O6 0.88 2.12 2.817(4) 135.2 2_576
N3 H3 O5 0.88 2.41 3.226(4) 153.9 2_576
N5 H5 O6 0.88 2.13 2.921(4) 148.8 2_676
